data_4509614
loop_
_publ_author_name
'Zhou, Xin-Hui'
'Du, Xiao-Di'
'Li, Gao-Nan'
'Zuo, Jing-Lin'
'You, Xiao-Zeng'

_publ_section_title
;
 Coordination Polymers Assembled from 3,5-Pyrazoledicarboxylic Acid and
 Bis(triazolyl) Ligands: Chiral andMeso-Structures Induced by Ligand
 Flexibility and a Six-Connected Self-Catenated Network
;
_journal_issue 10
_journal_name_full 'Crystal Growth &amp; Design'
_journal_page_first 4487
_journal_paper_doi 10.1021/cg900509r
_journal_volume 9
_journal_year 2009
_chemical_absolute_configuration rmad
_chemical_formula_sum 'C15 H20 N8 Ni O5'
_chemical_formula_weight 451.10
_chemical_name_systematic
; 
 ? 
;
_space_group_IT_number 19
_symmetry_cell_setting orthorhombic
_symmetry_space_group_name_Hall 'P 2ac 2ab'
_symmetry_space_group_name_H-M 'P 21 21 21'
_atom_sites_solution_hydrogens geom
_atom_sites_solution_primary direct
_atom_sites_solution_secondary difmap
_audit_creation_method SHELXL-97
_cell_angle_alpha 90.00
_cell_angle_beta 90.00
_cell_angle_gamma 90.00
_cell_formula_units_Z 4
_cell_length_a 9.4569(18)
_cell_length_b 11.444(2)
_cell_length_c 17.664(3)
_cell_measurement_reflns_used 1134
_cell_measurement_temperature 291(2)
_cell_measurement_theta_max 19.9
_cell_measurement_theta_min 2.3
_cell_volume 1911.7(6)
_computing_cell_refinement SMART
_computing_data_collection 'SMART (Bruker, 2000)'
_computing_data_reduction 'SAINT (Bruker, 2000)'
_computing_molecular_graphics SHELXTL
_computing_publication_material SHELXTL
_computing_structure_refinement SHELXTL
_computing_structure_solution 'SHELXTL (Bruker, 2000)'
_diffrn_ambient_temperature 291(2)
_diffrn_measured_fraction_theta_full 1.000
_diffrn_measured_fraction_theta_max 1.000
_diffrn_measurement_device_type 'Bruker Smart Apex CCD'
_diffrn_measurement_method 'phi and omega scans'
_diffrn_radiation_monochromator graphite
_diffrn_radiation_source 'fine-focus sealed tube'
_diffrn_radiation_type MoK\a
_diffrn_radiation_wavelength 0.71073
_diffrn_reflns_av_R_equivalents 0.0428
_diffrn_reflns_av_sigmaI/netI 0.0614
_diffrn_reflns_limit_h_max 6
_diffrn_reflns_limit_h_min -11
_diffrn_reflns_limit_k_max 13
_diffrn_reflns_limit_k_min -14
_diffrn_reflns_limit_l_max 19
_diffrn_reflns_limit_l_min -21
_diffrn_reflns_number 10217
_diffrn_reflns_theta_full 26.00
_diffrn_reflns_theta_max 26.00
_diffrn_reflns_theta_min 2.12
_exptl_absorpt_coefficient_mu 1.062
_exptl_absorpt_correction_T_max 0.8743
_exptl_absorpt_correction_T_min 0.8570
_exptl_absorpt_correction_type multi-scan
_exptl_absorpt_process_details 'SADABS; Bruker, 2000'
_exptl_crystal_colour blue
_exptl_crystal_density_diffrn 1.567
_exptl_crystal_density_method 'not measured'
_exptl_crystal_description block
_exptl_crystal_F_000 936
_exptl_crystal_size_max 0.15
_exptl_crystal_size_mid 0.14
_exptl_crystal_size_min 0.13
_refine_diff_density_max 0.439
_refine_diff_density_min -0.590
_refine_diff_density_rms 0.073
_refine_ls_abs_structure_details 'Flack H D (1983), Acta Cryst. A39, 876-881'
_refine_ls_abs_structure_Flack 0.05(2)
_refine_ls_extinction_method none
_refine_ls_goodness_of_fit_ref 1.056
_refine_ls_hydrogen_treatment constr
_refine_ls_matrix_type full
_refine_ls_number_parameters 262
_refine_ls_number_reflns 3761
_refine_ls_number_restraints 0
_refine_ls_restrained_S_all 1.056
_refine_ls_R_factor_all 0.0658
_refine_ls_R_factor_gt 0.0555
_refine_ls_shift/su_max 0.000
_refine_ls_shift/su_mean 0.000
_refine_ls_structure_factor_coef Fsqd
_refine_ls_weighting_details 'calc w=1/[\s^2^(Fo^2^)+(0.0400P)^2^+1.2200P] where P=(Fo^2^+2Fc^2^)/3'
_refine_ls_weighting_scheme calc
_refine_ls_wR_factor_gt 0.1010
_refine_ls_wR_factor_ref 0.1032
_reflns_number_gt 3217
_reflns_number_total 3761
_reflns_threshold_expression >2sigma(I)
_cod_data_source_file cg900509rsup1.cif
_cod_data_source_block 6
_cod_original_cell_volume 1911.6(6)
_cod_original_sg_symbol_Hall P2ac2ab
_cod_original_sg_symbol_H-M P2(1)2(1)2(1)
_cod_database_code 4509614

loop_
_symmetry_equiv_pos_as_xyz
'x, y, z'
'-x+1/2, -y, z+1/2'
'-x, y+1/2, -z+1/2'
'x+1/2, -y+1/2, -z'

loop_
_atom_site_label
_atom_site_type_symbol
_atom_site_fract_x
_atom_site_fract_y
_atom_site_fract_z
_atom_site_U_iso_or_equiv
_atom_site_adp_type
_atom_site_occupancy
_atom_site_symmetry_multiplicity
_atom_site_calc_flag
_atom_site_refinement_flags
C1 C -0.2061(5) 0.2125(4) 1.0301(3) 0.0372(12) Uani 1 1 d .
C2 C -0.1804(5) 0.3426(4) 1.0238(2) 0.0323(10) Uani 1 1 d .
C3 C -0.2739(5) 0.4307(4) 1.0256(3) 0.0322(10) Uani 1 1 d .
H3 H -0.3706 0.4274 1.0347 0.039 Uiso 1 1 calc R
C4 C -0.1890(4) 0.5305(4) 1.0100(3) 0.0284(9) Uani 1 1 d .
C5 C -0.2188(4) 0.6594(4) 1.0086(2) 0.0304(9) Uani 1 1 d .
C6 C 0.1540(5) 0.5618(4) 0.8268(3) 0.0382(12) Uani 1 1 d .
H6 H 0.2062 0.4973 0.8427 0.046 Uiso 1 1 calc R
C7 C 0.0230(5) 0.7069(4) 0.8311(3) 0.0312(10) Uani 1 1 d .
H7 H -0.0367 0.7665 0.8472 0.037 Uiso 1 1 calc R
C8 C 0.0374(5) 0.7622(4) 0.6911(3) 0.0342(11) Uani 1 1 d .
H8A H 0.0260 0.7120 0.6473 0.041 Uiso 1 1 calc R
H8B H -0.0494 0.8061 0.6977 0.041 Uiso 1 1 calc R
C9 C 0.1550(5) 0.8439(4) 0.6776(2) 0.0348(10) Uani 1 1 d .
H9A H 0.2352 0.7986 0.6599 0.042 Uiso 1 1 calc R
H9B H 0.1274 0.8952 0.6364 0.042 Uiso 1 1 calc R
C10 C 0.2040(5) 0.9176(4) 0.7404(3) 0.0331(11) Uani 1 1 d .
H10A H 0.2390 0.8674 0.7805 0.040 Uiso 1 1 calc R
H10B H 0.1238 0.9606 0.7603 0.040 Uiso 1 1 calc R
C11 C 0.1664(5) 0.6148(4) 1.1613(2) 0.0332(11) Uani 1 1 d .
H11 H 0.2207 0.5485 1.1521 0.040 Uiso 1 1 calc R
C12 C 0.0299(5) 0.7522(4) 1.1445(3) 0.0318(10) Uani 1 1 d .
H12 H -0.0307 0.8068 1.1229 0.038 Uiso 1 1 calc R
C13 C 0.0313(5) 0.8374(4) 1.2760(3) 0.0333(10) Uani 1 1 d .
H13A H 0.0162 0.7969 1.3235 0.040 Uiso 1 1 calc R
H13B H -0.0559 0.8771 1.2627 0.040 Uiso 1 1 calc R
C14 C 0.1448(5) 0.9244(4) 1.2855(2) 0.0329(11) Uani 1 1 d .
H14A H 0.1179 0.9763 1.3264 0.040 Uiso 1 1 calc R
H14B H 0.2295 0.8833 1.3015 0.040 Uiso 1 1 calc R
C15 C 0.1818(5) 0.9967(4) 1.2196(3) 0.0339(10) Uani 1 1 d .
H15A H 0.0987 1.0387 1.2023 0.041 Uiso 1 1 calc R
H15B H 0.2143 0.9471 1.1786 0.041 Uiso 1 1 calc R
N1 N -0.0496(3) 0.3851(3) 1.0088(2) 0.0319(8) Uani 1 1 d .
H1 H 0.0257 0.3438 1.0032 0.038 Uiso 1 1 calc R
N2 N -0.0561(4) 0.5001(3) 1.0042(2) 0.0323(8) Uani 1 1 d .
N3 N 0.0803(5) 0.6290(3) 0.87538(19) 0.0350(8) Uani 1 1 d .
N4 N 0.1472(4) 0.5934(3) 0.7565(2) 0.0320(9) Uani 1 1 d .
N5 N 0.0623(4) 0.6889(3) 0.7591(2) 0.0335(8) Uani 1 1 d .
N6 N 0.0890(5) 0.6664(3) 1.1067(2) 0.0355(9) Uani 1 1 d .
N7 N 0.1603(4) 0.6633(3) 1.2273(2) 0.0348(9) Uani 1 1 d .
N8 N 0.0664(5) 0.7521(3) 1.2168(2) 0.0353(9) Uani 1 1 d .
Ni1 Ni 0.07760(6) 0.64128(5) 0.99085(3) 0.03021(15) Uani 1 1 d .
O1 O -0.1079(3) 0.1469(3) 1.01154(17) 0.0384(7) Uani 1 1 d .
O2 O -0.3171(3) 0.1787(2) 1.05789(19) 0.0354(7) Uani 1 1 d .
O3 O -0.1195(3) 0.7208(3) 0.99075(19) 0.0353(7) Uani 1 1 d .
O4 O -0.3465(3) 0.6898(2) 1.02013(18) 0.0315(7) Uani 1 1 d .
O5 O 0.2734(3) 0.5652(2) 0.99854(18) 0.0336(7) Uani 1 1 d .
H5A H 0.3362 0.5188 1.0153 0.040 Uiso 1 1 d R
H5B H 0.3110 0.6063 0.9639 0.040 Uiso 1 1 d R

loop_
_atom_site_aniso_label
_atom_site_aniso_U_11
_atom_site_aniso_U_22
_atom_site_aniso_U_33
_atom_site_aniso_U_23
_atom_site_aniso_U_13
_atom_site_aniso_U_12
C1 0.021(2) 0.031(2) 0.059(3) -0.002(2) 0.010(2) 0.0086(19)
C2 0.040(2) 0.028(2) 0.029(2) 0.0066(19) -0.0076(19) -0.008(2)
C3 0.028(2) 0.031(2) 0.037(3) 0.0052(18) 0.0058(19) -0.0048(19)
C4 0.0243(19) 0.033(2) 0.028(2) -0.0033(19) 0.001(2) -0.0082(17)
C5 0.028(2) 0.038(2) 0.0252(19) -0.013(2) -0.0077(18) 0.0034(19)
C6 0.040(3) 0.026(2) 0.049(3) 0.001(2) 0.010(2) -0.002(2)
C7 0.027(2) 0.031(2) 0.036(2) 0.0020(19) -0.0038(19) -0.0051(19)
C8 0.032(3) 0.037(2) 0.034(2) 0.0074(19) -0.013(2) -0.006(2)
C9 0.035(3) 0.029(2) 0.040(2) 0.016(2) -0.010(2) -0.003(2)
C10 0.040(3) 0.032(2) 0.028(2) 0.0177(19) 0.008(2) 0.005(2)
C11 0.032(3) 0.032(3) 0.036(2) 0.0065(19) -0.0056(19) -0.008(2)
C12 0.033(3) 0.030(2) 0.033(2) 0.0030(19) 0.0012(19) -0.009(2)
C13 0.035(2) 0.027(2) 0.038(2) 0.0021(19) 0.0040(19) -0.0062(19)
C14 0.035(3) 0.033(2) 0.031(2) -0.0164(19) -0.004(2) 0.003(2)
C15 0.036(3) 0.021(2) 0.045(3) -0.008(2) -0.008(2) -0.007(2)
N1 0.0247(18) 0.0271(18) 0.044(2) 0.0007(16) -0.0078(17) -0.0002(14)
N2 0.0289(19) 0.0330(18) 0.035(2) -0.0079(16) 0.0118(19) -0.0078(15)
N3 0.040(2) 0.0285(19) 0.0368(18) -0.0022(16) 0.0005(19) 0.004(2)
N4 0.036(2) 0.0273(18) 0.033(2) -0.0038(16) 0.0070(17) -0.0007(17)
N5 0.022(2) 0.0324(19) 0.046(2) 0.0026(16) -0.0066(18) -0.0100(17)
N6 0.044(2) 0.028(2) 0.0346(18) -0.0017(15) -0.0121(19) -0.012(2)
N7 0.037(2) 0.029(2) 0.039(2) 0.0063(17) -0.0006(17) 0.0003(18)
N8 0.036(2) 0.0293(19) 0.040(2) -0.0026(15) -0.005(2) 0.004(2)
Ni1 0.0293(3) 0.0311(3) 0.0302(3) 0.0018(2) 0.0007(3) -0.0025(3)
O1 0.0376(17) 0.0355(15) 0.0421(16) 0.0088(16) 0.0273(15) 0.0022(15)
O2 0.0281(17) 0.0212(15) 0.057(2) 0.0026(14) -0.0063(16) -0.0057(13)
O3 0.0313(16) 0.0329(15) 0.0416(18) 0.0027(15) 0.0077(16) 0.0015(13)
O4 0.0241(15) 0.0256(14) 0.0448(18) 0.0069(13) 0.0018(14) 0.0031(12)
O5 0.0392(16) 0.0261(14) 0.0356(18) -0.0035(15) -0.0069(16) 0.0037(13)

loop_
_atom_type_symbol
_atom_type_description
_atom_type_scat_dispersion_real
_atom_type_scat_dispersion_imag
_atom_type_scat_source
C C 0.0033 0.0016 'International Tables Vol C Tables 4.2.6.8 and 6.1.1.4'
H H 0.0000 0.0000 'International Tables Vol C Tables 4.2.6.8 and 6.1.1.4'
N N 0.0061 0.0033 'International Tables Vol C Tables 4.2.6.8 and 6.1.1.4'
O O 0.0106 0.0060 'International Tables Vol C Tables 4.2.6.8 and 6.1.1.4'
Ni Ni 0.3393 1.1124 'International Tables Vol C Tables 4.2.6.8 and 6.1.1.4'

loop_
_geom_angle_atom_site_label_1
_geom_angle_atom_site_label_2
_geom_angle_atom_site_label_3
_geom_angle
_geom_angle_site_symmetry_1
_geom_angle_site_symmetry_3
O2 C1 O1 124.0(4) . .
O2 C1 C2 118.6(4) . .
O1 C1 C2 117.2(4) . .
C3 C2 N1 109.6(4) . .
C3 C2 C1 129.2(4) . .
N1 C2 C1 121.0(4) . .
C2 C3 C4 103.2(4) . .
C2 C3 H3 128.4 . .
C4 C3 H3 128.4 . .
N2 C4 C3 110.0(4) . .
N2 C4 C5 116.1(4) . .
C3 C4 C5 133.3(4) . .
O3 C5 O4 128.1(4) . .
O3 C5 C4 115.4(4) . .
O4 C5 C4 116.3(4) . .
N4 C6 N3 115.1(4) . .
N4 C6 H6 122.4 . .
N3 C6 H6 122.4 . .
N3 C7 N5 110.4(4) . .
N3 C7 H7 124.8 . .
N5 C7 H7 124.8 . .
C9 C8 N5 111.8(4) . .
C9 C8 H8A 109.3 . .
N5 C8 H8A 109.3 . .
C9 C8 H8B 109.3 . .
N5 C8 H8B 109.3 . .
H8A C8 H8B 107.9 . .
C10 C9 C8 118.7(4) . .
C10 C9 H9A 107.6 . .
C8 C9 H9A 107.6 . .
C10 C9 H9B 107.6 . .
C8 C9 H9B 107.6 . .
H9A C9 H9B 107.1 . .
C9 C10 C15 114.6(4) . 2_574
C9 C10 H10A 108.6 . .
C15 C10 H10A 108.6 2_574 .
C9 C10 H10B 108.6 . .
C15 C10 H10B 108.6 2_574 .
H10A C10 H10B 107.6 . .
N7 C11 N6 115.7(4) . .
N7 C11 H11 122.2 . .
N6 C11 H11 122.2 . .
N6 C12 N8 112.3(4) . .
N6 C12 H12 123.9 . .
N8 C12 H12 123.9 . .
N8 C13 C14 111.4(4) . .
N8 C13 H13A 109.3 . .
C14 C13 H13A 109.3 . .
N8 C13 H13B 109.3 . .
C14 C13 H13B 109.3 . .
H13A C13 H13B 108.0 . .
C15 C14 C13 117.6(4) . .
C15 C14 H14A 107.9 . .
C13 C14 H14A 107.9 . .
C15 C14 H14B 107.9 . .
C13 C14 H14B 107.9 . .
H14A C14 H14B 107.2 . .
C14 C15 C10 110.1(4) . 2_575
C14 C15 H15A 109.6 . .
C10 C15 H15A 109.6 2_575 .
C14 C15 H15B 109.6 . .
C10 C15 H15B 109.6 2_575 .
H15A C15 H15B 108.2 . .
N2 N1 C2 109.1(3) . .
N2 N1 H1 125.4 . .
C2 N1 H1 125.4 . .
C4 N2 N1 107.8(3) . .
C4 N2 Ni1 112.9(3) . .
N1 N2 Ni1 139.3(3) . .
C7 N3 C6 102.9(4) . .
C7 N3 Ni1 123.1(3) . .
C6 N3 Ni1 132.9(3) . .
C6 N4 N5 102.9(4) . .
C7 N5 N4 108.6(4) . .
C7 N5 C8 129.6(4) . .
N4 N5 C8 121.5(4) . .
C12 N6 C11 101.3(4) . .
C12 N6 Ni1 125.7(3) . .
C11 N6 Ni1 132.5(3) . .
C11 N7 N8 103.1(4) . .
C12 N8 N7 107.6(4) . .
C12 N8 C13 128.9(4) . .
N7 N8 C13 123.2(4) . .
N3 Ni1 O5 91.47(15) . .
N3 Ni1 N2 93.86(15) . .
O5 Ni1 N2 102.30(13) . .
N3 Ni1 N6 174.51(16) . .
O5 Ni1 N6 86.91(15) . .
N2 Ni1 N6 91.61(15) . .
N3 Ni1 O4 88.09(14) . 4_567
O5 Ni1 O4 95.15(12) . 4_567
N2 Ni1 O4 162.38(12) . 4_567
N6 Ni1 O4 86.84(14) . 4_567
N3 Ni1 O3 92.33(15) . .
O5 Ni1 O3 176.15(14) . .
N2 Ni1 O3 78.08(13) . .
N6 Ni1 O3 89.25(16) . .
O4 Ni1 O3 84.35(12) 4_567 .
C5 O3 Ni1 116.1(3) . .
C5 O4 Ni1 124.6(3) . 4_467
Ni1 O5 H5A 156.9 . .
Ni1 O5 H5B 95.4 . .
H5A O5 H5B 107.7 . .

loop_
_geom_bond_atom_site_label_1
_geom_bond_atom_site_label_2
_geom_bond_distance
_geom_bond_site_symmetry_2
C1 O2 1.222(5) .
C1 O1 1.238(5) .
C1 C2 1.512(6) .
C2 C3 1.342(6) .
C2 N1 1.356(5) .
C3 C4 1.423(6) .
C3 H3 0.9300 .
C4 N2 1.308(5) .
C4 C5 1.501(6) .
C5 O3 1.215(5) .
C5 O4 1.274(5) .
C6 N4 1.295(6) .
C6 N3 1.346(6) .
C6 H6 0.9300 .
C7 N3 1.304(6) .
C7 N5 1.340(6) .
C7 H7 0.9300 .
C8 C9 1.473(6) .
C8 N5 1.483(5) .
C8 H8A 0.9700 .
C8 H8B 0.9700 .
C9 C10 1.469(7) .
C9 H9A 0.9700 .
C9 H9B 0.9700 .
C10 C15 1.505(6) 2_574
C10 H10A 0.9700 .
C10 H10B 0.9700 .
C11 N7 1.293(6) .
C11 N6 1.347(6) .
C11 H11 0.9300 .
C12 N6 1.312(6) .
C12 N8 1.324(6) .
C12 H12 0.9300 .
C13 N8 1.468(6) .
C13 C14 1.474(6) .
C13 H13A 0.9700 .
C13 H13B 0.9700 .
C14 C15 1.471(6) .
C14 H14A 0.9700 .
C14 H14B 0.9700 .
C15 C10 1.505(6) 2_575
C15 H15A 0.9700 .
C15 H15B 0.9700 .
N1 N2 1.319(4) .
N1 H1 0.8600 .
N2 Ni1 2.065(3) .
N3 Ni1 2.045(3) .
N4 N5 1.357(5) .
N6 Ni1 2.069(3) .
N7 N8 1.362(5) .
Ni1 O5 2.051(3) .
Ni1 O4 2.072(3) 4_567
Ni1 O3 2.074(3) .
O4 Ni1 2.072(3) 4_467
O5 H5A 0.8500 .
O5 H5B 0.8501 .

loop_
_geom_hbond_atom_site_label_D
_geom_hbond_atom_site_label_H
_geom_hbond_atom_site_label_A
_geom_hbond_distance_DH
_geom_hbond_distance_HA
_geom_hbond_distance_DA
_geom_hbond_angle_DHA
_geom_hbond_site_symmetry_A
C3 H3 O1 0.93 2.53 3.346(5) 146.0 4_457
O5 H5B O3 0.85 2.23 2.657(4) 110.7 4_567
O5 H5A O1 0.85 2.03 2.680(4) 133.3 4_557
N1 H1 O2 0.86 1.85 2.599(5) 143.8 4_557
